data_7118294
loop_
_publ_author_name
'Slav\'ik, Petr'
'Kohout, Michal'
'B\"ohm, Stanislav'
'Eigner, V\'aclav'
'Lhot\'ak, Pavel'

_publ_section_title
;
 Synthesis of inherently chiral calixarenes via direct mercuration of the
 partial cone conformation.
;
_journal_issue 11
_journal_name_full 'Chemical communications (Cambridge, England)'
_journal_page_first 2366
_journal_page_last 2369
_journal_paper_doi 10.1039/c5cc09388k
_journal_volume 52
_journal_year 2016
_chemical_formula_moiety 'C40 H46 O4'
_chemical_formula_sum 'C40 H46 O4'
_chemical_formula_weight 590.80
_space_group_IT_number 2
_symmetry_cell_setting triclinic
_symmetry_space_group_name_Hall '-P 1'
_symmetry_space_group_name_H-M 'P -1'
_atom_sites_solution_hydrogens difmap
_atom_sites_solution_primary other
_audit_update_record
;
2015-11-05 deposited with the CCDC.
2015-12-21 downloaded from the CCDC.
;
_cell_angle_alpha 110.342(3)
_cell_angle_beta 96.592(3)
_cell_angle_gamma 101.212(2)
_cell_formula_units_Z 4
_cell_length_a 10.5111(4)
_cell_length_b 17.7963(5)
_cell_length_c 19.3271(7)
_cell_measurement_reflns_used 10770
_cell_measurement_temperature 120
_cell_measurement_theta_max 67
_cell_measurement_theta_min 4
_cell_volume 3259.1(2)
_computing_cell_refinement 'CrysAlis, (Oxford Diffraction, 2002)'
_computing_data_collection 'Xcalibur, (Oxford Diffraction, 2002)'
_computing_data_reduction 'CrysAlis, (Oxford Diffraction, 2002)'
_computing_molecular_graphics 'CAMERON (Watkin et al., 1996)'
_computing_publication_material 'CRYSTALS (Betteridge et al., 2003)'
_computing_structure_refinement 'CRYSTALS (Betteridge et al., 2003)'
_computing_structure_solution 'Superflip (Palatinus & Chapuis, 2007)'
_diffrn_ambient_pressure 101
_diffrn_ambient_temperature 120
_diffrn_measured_fraction_theta_full 0.975
_diffrn_measured_fraction_theta_max 0.974
_diffrn_measurement_device Area
_diffrn_measurement_device_type 'Oxford Diffraction XCALIBUR'
_diffrn_measurement_method \w/2\q
_diffrn_radiation_monochromator graphite
_diffrn_radiation_type 'Cu K\a'
_diffrn_radiation_wavelength 1.54180
_diffrn_reflns_av_R_equivalents 0.031
_diffrn_reflns_limit_h_max 11
_diffrn_reflns_limit_h_min -12
_diffrn_reflns_limit_k_max 21
_diffrn_reflns_limit_k_min -18
_diffrn_reflns_limit_l_max 22
_diffrn_reflns_limit_l_min -21
_diffrn_reflns_number 22657
_diffrn_reflns_theta_full 67.07
_diffrn_reflns_theta_max 67.071
_diffrn_reflns_theta_min 4.343
_diffrn_standards_number 0
_exptl_absorpt_coefficient_mu 0.594
_exptl_absorpt_correction_T_max 0.87
_exptl_absorpt_correction_T_min 0.82
_exptl_absorpt_correction_type multi-scan
_exptl_absorpt_process_details 'CrysAlis, (Oxford Diffraction, 2002)'
_exptl_crystal_colour colourless
_exptl_crystal_density_diffrn 1.204
_exptl_crystal_density_method 'not measured'
_exptl_crystal_description prism
_exptl_crystal_F_000 1272
_exptl_crystal_size_max 0.370
_exptl_crystal_size_mid 0.290
_exptl_crystal_size_min 0.240
_refine_diff_density_max 0.46
_refine_diff_density_min -0.67
_refine_ls_extinction_method None
_refine_ls_goodness_of_fit_ref 0.9412
_refine_ls_hydrogen_treatment constr
_refine_ls_matrix_type full
_refine_ls_number_parameters 849
_refine_ls_number_reflns 11297
_refine_ls_number_restraints 92
_refine_ls_R_factor_all 0.0541
_refine_ls_R_factor_gt 0.0427
_refine_ls_shift/su_max 0.0015134
_refine_ls_shift/su_mean 0.0000394
_refine_ls_structure_factor_coef Fsqd
_refine_ls_weighting_details
;
 Method, part 1, Chebychev polynomial, (Watkin, 1994, Prince, 1982) 
 [weight] = 1.0/[A~0~*T~0~(x)+A~1~*T~1~(x) ... +A~n-1~]*T~n-1~(x)] 
 where A~i~ are the Chebychev coefficients listed below and x= Fcalc/Fmax 
 Method = Robust Weighting (Prince, 1982) 
 W = [weight] * [1-(deltaF/6*sigmaF)^2^]^2^ 
 A~i~ are: 
 0.105E+04 0.171E+04 995. 374. 69.7 
;
_refine_ls_weighting_scheme calc
_refine_ls_wR_factor_all 0.1068
_refine_ls_wR_factor_gt 0.0951
_refine_ls_wR_factor_ref 0.1067
_reflns_limit_h_max 12
_reflns_limit_h_min -12
_reflns_limit_k_max 19
_reflns_limit_k_min -21
_reflns_limit_l_max 22
_reflns_limit_l_min 0
_reflns_number_gt 9293
_reflns_number_total 11353
_reflns_threshold_expression I>2.0\s(I)
_oxford_diffrn_Wilson_B_factor 2.36
_oxford_diffrn_Wilson_scale 0.17
_oxford_refine_ls_r_factor_ref 0.0540
_oxford_refine_ls_scale 2.962(16)
_oxford_reflns_number_all 11302
_oxford_reflns_threshold_expression_ref I>0.0\s(I)
_cod_data_source_file c5cc09388k3.cif
_cod_data_source_block 3
_cod_depositor_comments
;
The following automatic conversions were performed:

'_atom_sites_solution_primary' value 'Other' changed to 'other'
according to
/usr/data/users/saulius/crontab/automatic-downloads/rss-feeds/RSC/lib/dictionaries/cif_core.dic
dictionary named 'cif_core.dic' version 2.4.2 from 2011-04-26.

Automatic conversion script
Id: cif_fix_values 4268 2015-11-12 08:31:59Z antanas 

 Adding full bibliography for 7118292--7118294.cif.
;
_cod_original_sg_symbol_Hall '-P 1 '
_cod_original_sg_symbol_H-M 'P -1 '
_cod_database_code 7118294

loop_
_symmetry_equiv_pos_as_xyz
x,y,z
-x,-y,-z

loop_
_atom_site_label
_atom_site_type_symbol
_atom_site_fract_x
_atom_site_fract_y
_atom_site_fract_z
_atom_site_U_iso_or_equiv
_atom_site_occupancy
_atom_site_adp_type
_atom_site_refinement_flags_posn
_atom_site_refinement_flags_adp
_atom_site_refinement_flags_occupancy
_atom_site_disorder_assembly
_atom_site_disorder_group
C1 C -0.11114(17) 0.29571(11) 0.23649(10) 0.0269 1.0000 Uani . . . . .
C2 C -0.24251(18) 0.23489(11) 0.18993(11) 0.0314 1.0000 Uani . . . . .
C3 C -0.21789(17) 0.17639(11) 0.11720(11) 0.0300 1.0000 Uani . . . . .
C4 C -0.25681(18) 0.18302(11) 0.04931(12) 0.0327 1.0000 Uani . . . . .
C5 C -0.19056(18) 0.15890(11) -0.00977(11) 0.0322 1.0000 Uani . . . . .
C6 C -0.07864(18) 0.13121(10) 0.00337(11) 0.0294 1.0000 Uani . . . . .
C7 C -0.05023(18) 0.11129(10) 0.06698(11) 0.0286 1.0000 Uani . . . . .
C8 C 0.08657(18) 0.09551(11) 0.07330(11) 0.0281 1.0000 Uani . . . . .
C9 C 0.14254(18) 0.13004(10) 0.01902(10) 0.0261 1.0000 Uani . . . . .
C10 C 0.04389(18) 0.14413(10) -0.02594(10) 0.0280 1.0000 Uani . . . . .
C11 C 0.07800(19) 0.19082(11) -0.06906(10) 0.0308 1.0000 Uani . . . . .
C12 C 0.20819(19) 0.23443(11) -0.05491(10) 0.0293 1.0000 Uani . . . . .
C13 C 0.30597(18) 0.23063(11) -0.00106(10) 0.0268 1.0000 Uani . . . . .
C14 C 0.42409(18) 0.30427(11) 0.03888(11) 0.0290 1.0000 Uani . . . . .
C15 C 0.37114(17) 0.37942(11) 0.07607(10) 0.0257 1.0000 Uani . . . . .
C16 C 0.38513(18) 0.44223(11) 0.04812(10) 0.0289 1.0000 Uani . . . . .
C17 C 0.32745(18) 0.50764(11) 0.07566(11) 0.0309 1.0000 Uani . . . . .
C18 C 0.25488(17) 0.51029(11) 0.13139(10) 0.0276 1.0000 Uani . . . . .
C19 C 0.23963(16) 0.44986(10) 0.16253(10) 0.0240 1.0000 Uani . . . . .
C20 C 0.17053(18) 0.46691(11) 0.22986(10) 0.0269 1.0000 Uani . . . . .
C21 C 0.09095(17) 0.40118(10) 0.25222(10) 0.0245 1.0000 Uani . . . . .
C22 C 0.13489(19) 0.39760(12) 0.32157(10) 0.0301 1.0000 Uani . . . . .
C23 C 0.0603(2) 0.34373(12) 0.34783(11) 0.0341 1.0000 Uani . . . . .
C24 C -0.0608(2) 0.29380(12) 0.30561(11) 0.0324 1.0000 Uani . . . . .
C25 C -0.12495(18) 0.13014(11) 0.12253(11) 0.0309 1.0000 Uani . . . . .
C26 C 0.27451(17) 0.17079(11) 0.02945(10) 0.0258 1.0000 Uani . . . . .
C27 C 0.29927(16) 0.38471(10) 0.13407(10) 0.0229 1.0000 Uani . . . . .
C28 C -0.03331(17) 0.34998(10) 0.21051(10) 0.0239 1.0000 Uani . . . . .
O29 O -0.10710(14) 0.11720(8) 0.18827(8) 0.0380 1.0000 Uani D U . . .
C30 C -0.0167(2) 0.07241(15) 0.20617(14) 0.0379 0.837(3) Uani D U P 1 1
C31 C -0.0620(3) 0.04007(15) 0.26519(15) 0.0381 0.837(3) Uani D U P 1 1
C32 C -0.1831(3) -0.03345(17) 0.22771(15) 0.0424 0.837(3) Uani D U P 1 1
C230 C -0.1109(13) 0.0298(3) 0.1624(5) 0.0373 0.163(3) Uani D U P 1 2
C231 C -0.1302(15) 0.0149(6) 0.2337(6) 0.0367 0.163(3) Uani D U P 1 2
C232 C -0.1649(14) -0.0765(7) 0.2227(8) 0.0408 0.163(3) Uani D U P 1 2
O33 O 0.36853(12) 0.16526(7) 0.08222(7) 0.0289 1.0000 Uani . . . . .
C34 C 0.39664(18) 0.08531(11) 0.06464(11) 0.0281 1.0000 Uani . . . . .
C35 C 0.43886(19) 0.07583(12) 0.13777(11) 0.0319 1.0000 Uani . . . . .
C36 C 0.5029(2) 0.00463(13) 0.12742(12) 0.0360 1.0000 Uani . . . . .
O37 O 0.28341(12) 0.32144(7) 0.16105(7) 0.0246 1.0000 Uani . . . . .
C38 C 0.37976(18) 0.33907(11) 0.22685(10) 0.0292 1.0000 Uani . . . . .
C39 C 0.3430(2) 0.27223(12) 0.25765(11) 0.0358 1.0000 Uani . . . . .
C40 C 0.4397(3) 0.29077(17) 0.32997(15) 0.0664 1.0000 Uani . . . . .
O41 O -0.07647(12) 0.35099(7) 0.14067(7) 0.0260 1.0000 Uani . . . . .
C42 C -0.0887(2) 0.40822(18) 0.02087(15) 0.0559 1.0000 Uani . . . . .
C43 C -0.2029(2) 0.39531(13) 0.05945(12) 0.0375 1.0000 Uani . . . . .
C44 C -0.1600(2) 0.40612(12) 0.14009(11) 0.0347 1.0000 Uani . . . . .
C101 C 0.98112(18) 0.63850(11) 0.28457(10) 0.0268 1.0000 Uani . . . . .
C102 C 1.10723(17) 0.66662(11) 0.34464(11) 0.0286 1.0000 Uani . . . . .
C103 C 1.09873(16) 0.74205(11) 0.41039(10) 0.0261 1.0000 Uani . . . . .
C104 C 1.08480(16) 0.73802(11) 0.47973(10) 0.0267 1.0000 Uani . . . . .
C105 C 1.02880(17) 0.79252(11) 0.52982(10) 0.0265 1.0000 Uani . . . . .
C106 C 0.97817(16) 0.84819(10) 0.50640(10) 0.0242 1.0000 Uani . . . . .
C107 C 1.00524(16) 0.86018(10) 0.44104(10) 0.0242 1.0000 Uani . . . . .
C108 C 0.91453(17) 0.90836(11) 0.41847(10) 0.0247 1.0000 Uani . . . . .
C109 C 0.81428(17) 0.90389(10) 0.46818(10) 0.0235 1.0000 Uani . . . . .
C110 C 0.85931(17) 0.87695(10) 0.52393(10) 0.0246 1.0000 Uani . . . . .
C111 C 0.77478(18) 0.85569(11) 0.56838(10) 0.0267 1.0000 Uani . . . . .
C112 C 0.64093(18) 0.84564(11) 0.54525(10) 0.0279 1.0000 Uani . . . . .
C113 C 0.59096(17) 0.85945(11) 0.48171(10) 0.0252 1.0000 Uani . . . . .
C114 C 0.45374(17) 0.80924(11) 0.43640(10) 0.0276 1.0000 Uani . . . . .
C115 C 0.46250(16) 0.71907(11) 0.40803(10) 0.0261 1.0000 Uani . . . . .
C116 C 0.42238(17) 0.67055(12) 0.44870(11) 0.0305 1.0000 Uani . . . . .
C117 C 0.44793(18) 0.59367(12) 0.43262(11) 0.0314 1.0000 Uani . . . . .
C118 C 0.51204(17) 0.56285(11) 0.37420(11) 0.0295 1.0000 Uani . . . . .
C119 C 0.55019(16) 0.60729(11) 0.32995(10) 0.0256 1.0000 Uani . . . . .
C120 C 0.60130(17) 0.56539(11) 0.25940(10) 0.0280 1.0000 Uani . . . . .
C121 C 0.73921(17) 0.59750(10) 0.24765(10) 0.0254 1.0000 Uani . . . . .
C122 C 0.75157(19) 0.60478(11) 0.17908(11) 0.0306 1.0000 Uani . . . . .
C123 C 0.8744(2) 0.62658(12) 0.16193(11) 0.0333 1.0000 Uani . . . . .
C124 C 0.98778(19) 0.64450(11) 0.21501(11) 0.0303 1.0000 Uani . . . . .
C125 C 1.07399(16) 0.81036(11) 0.39575(10) 0.0258 1.0000 Uani . . . . .
C126 C 0.68026(17) 0.89905(10) 0.44923(10) 0.0244 1.0000 Uani . . . . .
C127 C 0.52599(16) 0.68588(11) 0.34842(10) 0.0247 1.0000 Uani . . . . .
C128 C 0.85571(17) 0.61298(10) 0.29901(10) 0.0242 1.0000 Uani . . . . .
O129 O 1.10135(13) 0.81407(8) 0.32928(8) 0.0354 1.0000 Uani D U . . .
C130 C 1.1258(3) 0.89026(16) 0.31884(18) 0.0362 0.822(5) Uani D U P 2 1
C131 C 1.2197(3) 0.88502(15) 0.26452(15) 0.0343 0.822(5) Uani D U P 2 1
C132 C 1.2374(4) 0.95563(18) 0.2364(2) 0.0364 0.822(5) Uani D U P 2 1
C330 C 1.1666(14) 0.8942(5) 0.3307(5) 0.0355 0.178(5) Uani D U P 2 2
C331 C 1.1547(14) 0.8883(6) 0.2490(5) 0.0358 0.178(5) Uani D U P 2 2
C332 C 1.237(2) 0.9699(8) 0.2486(9) 0.0357 0.178(5) Uani D U P 2 2
O133 O 0.63088(12) 0.91980(7) 0.39094(7) 0.0264 1.0000 Uani . . . . .
C134 C 0.67740(19) 1.00584(11) 0.40259(11) 0.0300 1.0000 Uani . . . . .
C135 C 0.57941(18) 1.02535(11) 0.35226(11) 0.0298 1.0000 Uani . . . . .
C136 C 0.6287(2) 1.11038(12) 0.34927(12) 0.0338 1.0000 Uani . . . . .
O137 O 0.57268(12) 0.73275(7) 0.30829(7) 0.0272 1.0000 Uani . . . . .
C138 C 0.47558(19) 0.73201(13) 0.24947(11) 0.0333 1.0000 Uani . . . . .
C139 C 0.5440(2) 0.77359(14) 0.20365(12) 0.0410 1.0000 Uani . . . . .
C140 C 0.4489(3) 0.78078(16) 0.14259(12) 0.0487 1.0000 Uani . . . . .
O141 O 0.84651(12) 0.60595(7) 0.36759(7) 0.0263 1.0000 Uani . . . . .
C142 C 0.83842(18) 0.52420(11) 0.36711(10) 0.0282 1.0000 Uani . . . . .
C143 C 0.83093(19) 0.52886(12) 0.44598(11) 0.0324 1.0000 Uani . . . . .
C144 C 0.8103(2) 0.44504(14) 0.45218(12) 0.0419 1.0000 Uani . . . . .
H21 H -0.3062 0.2638 0.1769 0.0375 1.0000 Uiso R . . . .
H22 H -0.2790 0.2045 0.2196 0.0376 1.0000 Uiso R . . . .
H41 H -0.3262 0.2082 0.0443 0.0386 1.0000 Uiso R . . . .
H51 H -0.2123 0.1681 -0.0543 0.0381 1.0000 Uiso R . . . .
H82 H 0.1406 0.1263 0.1247 0.0333 1.0000 Uiso R . . . .
H81 H 0.0827 0.0365 0.0592 0.0342 1.0000 Uiso R . . . .
H111 H 0.0122 0.1954 -0.1045 0.0376 1.0000 Uiso R . . . .
H121 H 0.2316 0.2715 -0.0786 0.0345 1.0000 Uiso R . . . .
H142 H 0.4778 0.3149 0.0030 0.0347 1.0000 Uiso R . . . .
H141 H 0.4788 0.2935 0.0763 0.0344 1.0000 Uiso R . . . .
H161 H 0.4338 0.4397 0.0089 0.0337 1.0000 Uiso R . . . .
H171 H 0.3380 0.5498 0.0566 0.0369 1.0000 Uiso R . . . .
H181 H 0.2148 0.5548 0.1493 0.0331 1.0000 Uiso R . . . .
H201 H 0.2402 0.5020 0.2735 0.0326 1.0000 Uiso R . . . .
H202 H 0.1123 0.5012 0.2235 0.0326 1.0000 Uiso R . . . .
H221 H 0.2186 0.4325 0.3509 0.0359 1.0000 Uiso R . . . .
H231 H 0.0939 0.3412 0.3945 0.0412 1.0000 Uiso R . . . .
H241 H -0.1115 0.2573 0.3236 0.0404 1.0000 Uiso R . . . .
H341 H 0.4704 0.0832 0.0364 0.0336 1.0000 Uiso R . . . .
H342 H 0.3186 0.0409 0.0333 0.0334 1.0000 Uiso R . . . .
H352 H 0.5028 0.1267 0.1719 0.0383 1.0000 Uiso R . . . .
H351 H 0.3578 0.0617 0.1615 0.0380 1.0000 Uiso R . . . .
H361 H 0.5243 -0.0021 0.1763 0.0543 1.0000 Uiso R . . . .
H363 H 0.5868 0.0150 0.1080 0.0540 1.0000 Uiso R . . . .
H362 H 0.4422 -0.0472 0.0897 0.0534 1.0000 Uiso R . . . .
H381 H 0.3804 0.3934 0.2644 0.0356 1.0000 Uiso R . . . .
H382 H 0.4697 0.3417 0.2150 0.0347 1.0000 Uiso R . . . .
H392 H 0.2516 0.2690 0.2669 0.0429 1.0000 Uiso R . . . .
H391 H 0.3433 0.2190 0.2203 0.0430 1.0000 Uiso R . . . .
H401 H 0.4167 0.2468 0.3479 0.0983 1.0000 Uiso R . . . .
H403 H 0.4361 0.3427 0.3683 0.0984 1.0000 Uiso R . . . .
H402 H 0.5306 0.2960 0.3218 0.0987 1.0000 Uiso R . . . .
H421 H -0.1205 0.3988 -0.0317 0.0837 1.0000 Uiso R . . . .
H423 H -0.0341 0.4647 0.0461 0.0840 1.0000 Uiso R . . . .
H422 H -0.0328 0.3698 0.0205 0.0828 1.0000 Uiso R . . . .
H431 H -0.2550 0.4358 0.0598 0.0460 1.0000 Uiso R . . . .
H432 H -0.2624 0.3393 0.0312 0.0438 1.0000 Uiso R . . . .
H441 H -0.1093 0.4644 0.1701 0.0412 1.0000 Uiso R . . . .
H442 H -0.2409 0.3922 0.1617 0.0430 1.0000 Uiso R . . . .
H1021 H 1.1827 0.6791 0.3226 0.0344 1.0000 Uiso R . . . .
H1022 H 1.1160 0.6227 0.3631 0.0333 1.0000 Uiso R . . . .
H1041 H 1.1077 0.6940 0.4910 0.0312 1.0000 Uiso R . . . .
H1051 H 1.0146 0.7863 0.5759 0.0316 1.0000 Uiso R . . . .
H1082 H 0.9600 0.9655 0.4277 0.0306 1.0000 Uiso R . . . .
H1081 H 0.8702 0.8814 0.3648 0.0303 1.0000 Uiso R . . . .
H1111 H 0.8056 0.8424 0.6096 0.0313 1.0000 Uiso R . . . .
H1121 H 0.5799 0.8248 0.5711 0.0319 1.0000 Uiso R . . . .
H1142 H 0.3872 0.8153 0.4670 0.0333 1.0000 Uiso R . . . .
H1141 H 0.4314 0.8263 0.3955 0.0327 1.0000 Uiso R . . . .
H1161 H 0.3763 0.6908 0.4876 0.0367 1.0000 Uiso R . . . .
H1171 H 0.4201 0.5611 0.4617 0.0370 1.0000 Uiso R . . . .
H1181 H 0.5296 0.5095 0.3635 0.0349 1.0000 Uiso R . . . .
H1201 H 0.5392 0.5637 0.2172 0.0343 1.0000 Uiso R . . . .
H1202 H 0.5940 0.5085 0.2547 0.0342 1.0000 Uiso R . . . .
H1221 H 0.6735 0.5935 0.1429 0.0364 1.0000 Uiso R . . . .
H1231 H 0.8802 0.6291 0.1138 0.0394 1.0000 Uiso R . . . .
H1241 H 1.0729 0.6620 0.2054 0.0355 1.0000 Uiso R . . . .
H1342 H 0.6840 1.0401 0.4558 0.0370 1.0000 Uiso R . . . .
H1341 H 0.7660 1.0156 0.3896 0.0368 1.0000 Uiso R . . . .
H1352 H 0.4960 1.0219 0.3702 0.0369 1.0000 Uiso R . . . .
H1351 H 0.5626 0.9825 0.3015 0.0358 1.0000 Uiso R . . . .
H1361 H 0.5598 1.1216 0.3191 0.0506 1.0000 Uiso R . . . .
H1363 H 0.6518 1.1536 0.3994 0.0509 1.0000 Uiso R . . . .
H1362 H 0.7064 1.1114 0.3260 0.0510 1.0000 Uiso R . . . .
H1381 H 0.4096 0.7608 0.2716 0.0406 1.0000 Uiso R . . . .
H1382 H 0.4274 0.6738 0.2163 0.0410 1.0000 Uiso R . . . .
H1392 H 0.5949 0.8291 0.2394 0.0517 1.0000 Uiso R . . . .
H1391 H 0.6099 0.7459 0.1825 0.0498 1.0000 Uiso R . . . .
H1401 H 0.4970 0.8044 0.1116 0.0725 1.0000 Uiso R . . . .
H1403 H 0.3917 0.8148 0.1643 0.0735 1.0000 Uiso R . . . .
H1402 H 0.3943 0.7255 0.1104 0.0735 1.0000 Uiso R . . . .
H1421 H 0.9163 0.5056 0.3516 0.0330 1.0000 Uiso R . . . .
H1422 H 0.7567 0.4850 0.3301 0.0331 1.0000 Uiso R . . . .
H1432 H 0.9152 0.5662 0.4797 0.0385 1.0000 Uiso R . . . .
H1431 H 0.7568 0.5523 0.4603 0.0384 1.0000 Uiso R . . . .
H1443 H 0.8143 0.4494 0.5046 0.0618 1.0000 Uiso R . . . .
H1442 H 0.8798 0.4186 0.4332 0.0622 1.0000 Uiso R . . . .
H1441 H 0.7257 0.4087 0.4223 0.0629 1.0000 Uiso R . . . .
H1302 H 1.1680 0.9339 0.3676 0.0384 0.822(5) Uiso R . P 2 1
H1301 H 1.0407 0.8988 0.2978 0.0441 0.822(5) Uiso R . P 2 1
H1312 H 1.3073 0.8848 0.2907 0.0411 0.822(5) Uiso R . P 2 1
H1311 H 1.1815 0.8331 0.2200 0.0419 0.822(5) Uiso R . P 2 1
H1323 H 1.3048 0.9512 0.2041 0.0534 0.822(5) Uiso R . P 2 1
H1322 H 1.2682 1.0117 0.2812 0.0535 0.822(5) Uiso R . P 2 1
H1321 H 1.1504 0.9535 0.2064 0.0542 0.822(5) Uiso R . P 2 1
H3302 H 1.2589 0.9084 0.3540 0.0422 0.178(5) Uiso R . P 2 2
H3301 H 1.1267 0.9367 0.3597 0.0415 0.178(5) Uiso R . P 2 2
H3311 H 1.1876 0.8426 0.2197 0.0433 0.178(5) Uiso R . P 2 2
H3312 H 1.0621 0.8792 0.2270 0.0429 0.178(5) Uiso R . P 2 2
H3321 H 1.2232 0.9687 0.1973 0.0542 0.178(5) Uiso R . P 2 2
H3322 H 1.3303 0.9774 0.2664 0.0542 0.178(5) Uiso R . P 2 2
H3323 H 1.2084 1.0160 0.2808 0.0539 0.178(5) Uiso R . P 2 2
H301 H 0.0756 0.1118 0.2278 0.0459 0.837(3) Uiso R . P 1 1
H302 H -0.0160 0.0256 0.1587 0.0440 0.837(3) Uiso R . P 1 1
H312 H -0.0804 0.0838 0.3059 0.0453 0.837(3) Uiso R . P 1 1
H311 H 0.0102 0.0233 0.2869 0.0460 0.837(3) Uiso R . P 1 1
H322 H -0.2158 -0.0558 0.2667 0.0632 0.837(3) Uiso R . P 1 1
H321 H -0.2592 -0.0178 0.2042 0.0577 0.837(3) Uiso R . P 1 1
H323 H -0.1561 -0.0752 0.1836 0.0636 0.837(3) Uiso R . P 1 1
H2302 H -0.1832 -0.0037 0.1211 0.0450 0.163(3) Uiso R . P 1 2
H2301 H -0.0294 0.0188 0.1474 0.0448 0.163(3) Uiso R . P 1 2
H2312 H -0.2023 0.0382 0.2505 0.0440 0.163(3) Uiso R . P 1 2
H2311 H -0.0499 0.0435 0.2717 0.0442 0.163(3) Uiso R . P 1 2
H2321 H -0.2040 -0.0811 0.2651 0.0610 0.163(3) Uiso R . P 1 2
H2323 H -0.2286 -0.1091 0.1754 0.0611 0.163(3) Uiso R . P 1 2
H2322 H -0.0853 -0.0967 0.2220 0.0609 0.163(3) Uiso R . P 1 2

loop_
_atom_site_aniso_label
_atom_site_aniso_U_11
_atom_site_aniso_U_22
_atom_site_aniso_U_33
_atom_site_aniso_U_23
_atom_site_aniso_U_13
_atom_site_aniso_U_12
C1 0.0258(9) 0.0234(9) 0.0347(10) 0.0103(8) 0.0129(8) 0.0107(7)
C2 0.0256(9) 0.0269(9) 0.0456(11) 0.0148(8) 0.0140(8) 0.0095(8)
C3 0.0206(9) 0.0206(9) 0.0454(11) 0.0098(8) 0.0082(8) 0.0015(7)
C4 0.0192(9) 0.0231(9) 0.0479(12) 0.0070(8) 0.0020(8) 0.0025(7)
C5 0.0247(9) 0.0243(9) 0.0387(11) 0.0064(8) -0.0015(8) 0.0011(7)
C6 0.0258(9) 0.0167(8) 0.0375(10) 0.0034(7) 0.0037(8) 0.0013(7)
C7 0.0254(9) 0.0175(8) 0.0412(11) 0.0093(8) 0.0096(8) 0.0034(7)
C8 0.0278(9) 0.0211(9) 0.0378(10) 0.0117(8) 0.0113(8) 0.0080(7)
C9 0.0281(9) 0.0195(8) 0.0306(9) 0.0073(7) 0.0092(7) 0.0078(7)
C10 0.0281(9) 0.0190(8) 0.0325(10) 0.0049(7) 0.0055(8) 0.0054(7)
C11 0.0361(10) 0.0276(9) 0.0276(9) 0.0079(8) 0.0057(8) 0.0108(8)
C12 0.0381(10) 0.0255(9) 0.0279(9) 0.0113(8) 0.0125(8) 0.0101(8)
C13 0.0294(9) 0.0248(9) 0.0288(9) 0.0087(7) 0.0150(7) 0.0097(7)
C14 0.0270(9) 0.0283(9) 0.0339(10) 0.0120(8) 0.0149(8) 0.0064(7)
C15 0.0214(8) 0.0248(9) 0.0298(9) 0.0105(7) 0.0051(7) 0.0028(7)
C16 0.0274(9) 0.0284(9) 0.0313(9) 0.0137(8) 0.0082(7) 0.0021(7)
C17 0.0304(10) 0.0274(9) 0.0381(10) 0.0191(8) 0.0039(8) 0.0035(8)
C18 0.0237(9) 0.0229(9) 0.0357(10) 0.0114(8) 0.0028(7) 0.0056(7)
C19 0.0184(8) 0.0224(8) 0.0276(9) 0.0082(7) 0.0012(7) 0.0018(7)
C20 0.0252(9) 0.0218(8) 0.0308(9) 0.0061(7) 0.0072(7) 0.0057(7)
C21 0.0247(9) 0.0218(8) 0.0272(9) 0.0065(7) 0.0096(7) 0.0089(7)
C22 0.0292(10) 0.0315(10) 0.0276(9) 0.0065(8) 0.0073(8) 0.0111(8)
C23 0.0394(11) 0.0396(11) 0.0277(10) 0.0136(8) 0.0116(8) 0.0151(9)
C24 0.0392(11) 0.0325(10) 0.0361(10) 0.0179(8) 0.0200(9) 0.0162(8)
C25 0.0266(9) 0.0201(9) 0.0447(11) 0.0114(8) 0.0097(8) 0.0031(7)
C26 0.0285(9) 0.0231(9) 0.0264(9) 0.0069(7) 0.0088(7) 0.0104(7)
C27 0.0197(8) 0.0208(8) 0.0268(9) 0.0100(7) 0.0032(7) 0.0009(6)
C28 0.0260(9) 0.0222(8) 0.0262(9) 0.0086(7) 0.0089(7) 0.0111(7)
O29 0.0417(6) 0.0358(6) 0.0497(7) 0.0239(5) 0.0187(5) 0.0190(5)
C30 0.0397(9) 0.0376(9) 0.0488(9) 0.0241(8) 0.0171(8) 0.0184(7)
C31 0.0401(9) 0.0377(9) 0.0499(9) 0.0245(8) 0.0203(8) 0.0186(8)
C32 0.0450(9) 0.0384(9) 0.0501(9) 0.0178(8) 0.0182(8) 0.0174(8)
C230 0.0411(12) 0.0352(12) 0.0494(12) 0.0245(11) 0.0189(11) 0.0187(11)
C231 0.0413(12) 0.0346(12) 0.0489(12) 0.0258(11) 0.0193(11) 0.0179(11)
C232 0.0434(12) 0.0381(12) 0.0514(12) 0.0227(11) 0.0179(11) 0.0179(11)
O33 0.0294(7) 0.0250(6) 0.0333(7) 0.0103(5) 0.0066(5) 0.0102(5)
C34 0.0276(9) 0.0255(9) 0.0355(10) 0.0133(8) 0.0117(8) 0.0097(7)
C35 0.0296(10) 0.0307(10) 0.0364(10) 0.0159(8) 0.0061(8) 0.0045(8)
C36 0.0341(10) 0.0365(11) 0.0407(11) 0.0181(9) 0.0072(9) 0.0099(9)
O37 0.0266(6) 0.0201(6) 0.0283(6) 0.0110(5) 0.0069(5) 0.0041(5)
C38 0.0304(10) 0.0266(9) 0.0314(10) 0.0121(8) 0.0046(8) 0.0076(8)
C39 0.0515(12) 0.0291(10) 0.0334(10) 0.0157(8) 0.0136(9) 0.0144(9)
C40 0.099(2) 0.0585(16) 0.0479(14) 0.0329(13) -0.0025(14) 0.0209(15)
O41 0.0273(6) 0.0233(6) 0.0282(6) 0.0096(5) 0.0052(5) 0.0087(5)
C42 0.0452(13) 0.0800(18) 0.0576(15) 0.0493(14) 0.0063(11) 0.0087(12)
C43 0.0378(11) 0.0342(11) 0.0408(11) 0.0171(9) -0.0001(9) 0.0091(9)
C44 0.0385(11) 0.0298(10) 0.0378(11) 0.0127(8) 0.0034(9) 0.0156(8)
C101 0.0265(9) 0.0204(8) 0.0355(10) 0.0101(7) 0.0080(8) 0.0103(7)
C102 0.0234(9) 0.0271(9) 0.0379(10) 0.0127(8) 0.0088(8) 0.0099(7)
C103 0.0154(8) 0.0243(9) 0.0377(10) 0.0115(8) 0.0040(7) 0.0045(7)
C104 0.0189(8) 0.0239(9) 0.0369(10) 0.0131(8) 0.0006(7) 0.0044(7)
C105 0.0219(8) 0.0254(9) 0.0301(9) 0.0114(7) 0.0006(7) 0.0021(7)
C106 0.0187(8) 0.0195(8) 0.0303(9) 0.0077(7) 0.0018(7) 0.0011(6)
C107 0.0183(8) 0.0197(8) 0.0346(9) 0.0119(7) 0.0046(7) 0.0020(6)
C108 0.0219(8) 0.0225(8) 0.0333(9) 0.0142(7) 0.0080(7) 0.0056(7)
C109 0.0224(8) 0.0180(8) 0.0296(9) 0.0084(7) 0.0068(7) 0.0043(7)
C110 0.0221(8) 0.0193(8) 0.0291(9) 0.0070(7) 0.0037(7) 0.0032(7)
C111 0.0282(9) 0.0252(9) 0.0274(9) 0.0103(7) 0.0064(7) 0.0072(7)
C112 0.0279(9) 0.0282(9) 0.0295(9) 0.0113(8) 0.0122(7) 0.0067(7)
C113 0.0239(9) 0.0237(9) 0.0287(9) 0.0079(7) 0.0089(7) 0.0096(7)
C114 0.0208(9) 0.0301(9) 0.0342(10) 0.0127(8) 0.0098(7) 0.0084(7)
C115 0.0164(8) 0.0280(9) 0.0322(9) 0.0115(8) 0.0031(7) 0.0027(7)
C116 0.0214(9) 0.0347(10) 0.0345(10) 0.0137(8) 0.0070(7) 0.0033(7)
C117 0.0249(9) 0.0318(10) 0.0379(10) 0.0182(8) 0.0040(8) -0.0001(7)
C118 0.0236(9) 0.0252(9) 0.0371(10) 0.0130(8) -0.0003(8) 0.0023(7)
C119 0.0162(8) 0.0249(9) 0.0305(9) 0.0082(7) -0.0002(7) 0.0011(7)
C120 0.0242(9) 0.0241(9) 0.0316(10) 0.0070(8) 0.0019(7) 0.0058(7)
C121 0.0262(9) 0.0203(8) 0.0298(9) 0.0081(7) 0.0053(7) 0.0089(7)
C122 0.0345(10) 0.0284(9) 0.0307(10) 0.0121(8) 0.0036(8) 0.0123(8)
C123 0.0435(11) 0.0303(10) 0.0354(10) 0.0182(8) 0.0140(9) 0.0159(9)
C124 0.0321(10) 0.0255(9) 0.0397(10) 0.0154(8) 0.0149(8) 0.0115(8)
C125 0.0184(8) 0.0250(9) 0.0343(10) 0.0130(8) 0.0065(7) 0.0019(7)
C126 0.0268(9) 0.0200(8) 0.0264(9) 0.0079(7) 0.0057(7) 0.0073(7)
C127 0.0165(8) 0.0257(9) 0.0309(9) 0.0123(7) 0.0026(7) 0.0016(7)
C128 0.0278(9) 0.0193(8) 0.0259(9) 0.0072(7) 0.0074(7) 0.0087(7)
O129 0.0384(6) 0.0327(6) 0.0439(6) 0.0213(5) 0.0201(5) 0.0095(5)
C130 0.0393(10) 0.0325(8) 0.0472(9) 0.0227(7) 0.0197(8) 0.0119(8)
C131 0.0349(10) 0.0339(8) 0.0437(9) 0.0217(7) 0.0184(8) 0.0112(7)
C132 0.0388(9) 0.0345(9) 0.0438(10) 0.0199(8) 0.0183(8) 0.0113(9)
C330 0.0384(12) 0.0328(11) 0.0447(12) 0.0221(11) 0.0194(11) 0.0098(11)
C331 0.0388(12) 0.0327(11) 0.0447(12) 0.0213(11) 0.0199(11) 0.0098(11)
C332 0.0386(11) 0.0334(11) 0.0439(12) 0.0214(11) 0.0199(11) 0.0094(11)
O133 0.0265(6) 0.0220(6) 0.0318(7) 0.0122(5) 0.0039(5) 0.0057(5)
C134 0.0325(10) 0.0230(9) 0.0354(10) 0.0136(8) 0.0049(8) 0.0055(7)
C135 0.0284(9) 0.0300(10) 0.0366(10) 0.0164(8) 0.0094(8) 0.0109(8)
C136 0.0360(10) 0.0318(10) 0.0406(11) 0.0182(9) 0.0108(9) 0.0138(8)
O137 0.0223(6) 0.0273(6) 0.0341(7) 0.0149(5) 0.0072(5) 0.0043(5)
C138 0.0307(10) 0.0390(11) 0.0316(10) 0.0163(9) 0.0053(8) 0.0072(8)
C139 0.0490(13) 0.0416(12) 0.0431(12) 0.0241(10) 0.0177(10) 0.0153(10)
C140 0.0673(16) 0.0563(14) 0.0369(12) 0.0242(11) 0.0205(11) 0.0303(12)
O141 0.0282(6) 0.0248(6) 0.0258(6) 0.0084(5) 0.0070(5) 0.0077(5)
C142 0.0303(9) 0.0274(9) 0.0296(9) 0.0121(8) 0.0073(7) 0.0100(8)
C143 0.0315(10) 0.0386(11) 0.0305(10) 0.0149(8) 0.0091(8) 0.0114(8)
C144 0.0458(12) 0.0503(13) 0.0425(12) 0.0270(10) 0.0171(10) 0.0184(10)

loop_
_atom_type_symbol
_atom_type_scat_dispersion_real
_atom_type_scat_dispersion_imag
_atom_type_scat_Cromer_Mann_a1
_atom_type_scat_Cromer_Mann_b1
_atom_type_scat_Cromer_Mann_a2
_atom_type_scat_Cromer_Mann_b2
_atom_type_scat_Cromer_Mann_a3
_atom_type_scat_Cromer_Mann_b3
_atom_type_scat_Cromer_Mann_a4
_atom_type_scat_Cromer_Mann_b4
_atom_type_scat_Cromer_Mann_c
_atom_type_scat_source
C 0.0181 0.0091 2.3100 20.8439 1.0200 10.2075 1.5886 0.5687 0.8650 51.6512 0.2156 'International Tables Vol C 4.2.6.8 and 6.1.1.4'
N 0.0311 0.0180 12.2126 0.0057 3.1322 9.8933 2.0125 28.9975 1.1663 0.5826 -11.5290 'International Tables Vol C 4.2.6.8 and 6.1.1.4'
O 0.0492 0.0322 3.0485 13.2771 2.2868 5.7011 1.5463 0.3239 0.8670 32.9089 0.2508 'International Tables Vol C 4.2.6.8 and 6.1.1.4'
S 0.3331 0.5567 6.9053 1.4679 5.2034 22.2151 1.4379 0.2536 1.5863 56.1720 0.8669 'International Tables Vol C 4.2.6.8 and 6.1.1.4'
H 0.0000 0.0000 0.4930 10.5109 0.3229 26.1257 0.1402 3.1424 0.0408 57.7998 0.0030 'International Tables Vol C 4.2.6.8 and 6.1.1.4'

loop_
_geom_angle_atom_site_label_1
_geom_angle_atom_site_label_2
_geom_angle_atom_site_label_3
_geom_angle
_geom_angle_publ_flag
C2 C1 C24 119.05(16) yes
C2 C1 C28 123.01(17) yes
C24 C1 C28 117.79(17) yes
C1 C2 C3 109.08(14) yes
C1 C2 H21 111.4 no
C3 C2 H21 107.9 no
C1 C2 H22 108.4 no
C3 C2 H22 110.9 no
H21 C2 H22 109.2 no
C2 C3 C4 121.16(17) yes
C2 C3 C25 117.68(18) yes
C4 C3 C25 119.10(18) yes
C3 C4 C5 121.94(17) yes
C3 C4 H41 118.7 no
C5 C4 H41 119.2 no
C4 C5 C6 117.14(19) yes
C4 C5 H51 121.7 no
C6 C5 H51 120.6 no
C5 C6 C7 121.19(18) yes
C5 C6 C10 127.55(18) yes
C7 C6 C10 108.17(16) yes
C6 C7 C8 109.75(16) yes
C6 C7 C25 119.24(17) yes
C8 C7 C25 128.26(18) yes
C7 C8 C9 101.13(15) yes
C7 C8 H82 112.0 no
C9 C8 H82 110.1 no
C7 C8 H81 112.0 no
C9 C8 H81 112.7 no
H82 C8 H81 108.8 no
C8 C9 C10 111.27(16) yes
C8 C9 C26 124.13(16) yes
C10 C9 C26 120.73(17) yes
C6 C10 C9 107.64(16) yes
C6 C10 C11 128.36(17) yes
C9 C10 C11 119.97(17) yes
C10 C11 C12 117.80(17) yes
C10 C11 H111 120.8 no
C12 C11 H111 121.2 no
C11 C12 C13 122.15(17) yes
C11 C12 H121 119.4 no
C13 C12 H121 118.2 no
C12 C13 C14 119.53(16) yes
C12 C13 C26 118.18(17) yes
C14 C13 C26 119.77(16) yes
C13 C14 C15 107.51(14) yes
C13 C14 H142 111.1 no
C15 C14 H142 109.5 no
C13 C14 H141 109.5 no
C15 C14 H141 110.5 no
H142 C14 H141 108.8 no
C14 C15 C16 119.09(16) yes
C14 C15 C27 122.29(16) yes
C16 C15 C27 118.43(16) yes
C15 C16 C17 120.79(17) yes
C15 C16 H161 119.5 no
C17 C16 H161 119.7 no
C16 C17 C18 119.55(17) yes
C16 C17 H171 120.0 no
C18 C17 H171 120.4 no
C17 C18 C19 122.15(17) yes
C17 C18 H181 118.9 no
C19 C18 H181 119.0 no
C18 C19 C20 115.75(15) yes
C18 C19 C27 117.21(16) yes
C20 C19 C27 126.74(16) yes
C19 C20 C21 125.31(15) yes
C19 C20 H201 105.1 no
C21 C20 H201 106.3 no
C19 C20 H202 106.1 no
C21 C20 H202 106.4 no
H201 C20 H202 106.3 no
C20 C21 C22 118.88(16) yes
C20 C21 C28 122.98(16) yes
C22 C21 C28 117.70(16) yes
C21 C22 C23 121.37(18) yes
C21 C22 H221 118.8 no
C23 C22 H221 119.8 no
C22 C23 C24 119.76(18) yes
C22 C23 H231 119.6 no
C24 C23 H231 120.6 no
C1 C24 C23 121.54(18) yes
C1 C24 H241 118.8 no
C23 C24 H241 119.7 no
C3 C25 C7 118.61(18) yes
C3 C25 O29 114.66(17) yes
C7 C25 O29 126.22(17) yes
C13 C26 C9 119.02(16) yes
C13 C26 O33 119.58(16) yes
C9 C26 O33 119.92(16) yes
C15 C27 C19 121.84(16) yes
C15 C27 O37 118.44(15) yes
C19 C27 O37 119.67(15) yes
C1 C28 C21 121.83(16) yes
C1 C28 O41 119.73(15) yes
C21 C28 O41 118.38(15) yes
C25 O29 C30 124.26(16) yes
C25 O29 C230 102.6(4) yes
O29 C30 C31 108.91(18) yes
O29 C30 H301 108.8 no
C31 C30 H301 109.3 no
O29 C30 H302 108.3 no
C31 C30 H302 111.1 no
H301 C30 H302 110.4 no
C30 C31 C32 109.3(2) yes
C30 C31 H312 110.2 no
C32 C31 H312 111.8 no
C30 C31 H311 108.5 no
C32 C31 H311 110.5 no
H312 C31 H311 106.5 no
C31 C32 H322 110.4 no
C31 C32 H321 112.1 no
H322 C32 H321 107.2 no
C31 C32 H323 106.3 no
H322 C32 H323 115.4 no
H321 C32 H323 105.5 no
O29 C230 C231 99.5(5) yes
O29 C230 H2302 112.8 no
C231 C230 H2302 111.5 no
O29 C230 H2301 112.2 no
C231 C230 H2301 112.4 no
H2302 C230 H2301 108.4 no
C230 C231 C232 113.9(7) yes
C230 C231 H2312 106.9 no
C232 C231 H2312 108.4 no
C230 C231 H2311 108.8 no
C232 C231 H2311 109.1 no
H2312 C231 H2311 109.5 no
C231 C232 H2321 107.7 no
C231 C232 H2323 110.1 no
H2321 C232 H2323 109.8 no
C231 C232 H2322 110.0 no
H2321 C232 H2322 109.5 no
H2323 C232 H2322 109.8 no
C26 O33 C34 115.67(13) yes
O33 C34 C35 108.01(15) yes
O33 C34 H341 108.6 no
C35 C34 H341 109.6 no
O33 C34 H342 110.7 no
C35 C34 H342 111.0 no
H341 C34 H342 108.9 no
C34 C35 C36 112.52(16) yes
C34 C35 H352 108.7 no
C36 C35 H352 108.3 no
C34 C35 H351 111.3 no
C36 C35 H351 104.5 no
H352 C35 H351 111.5 no
C35 C36 H361 110.4 no
C35 C36 H363 110.2 no
H361 C36 H363 109.0 no
C35 C36 H362 109.7 no
H361 C36 H362 109.8 no
H363 C36 H362 107.8 no
C27 O37 C38 113.09(13) yes
O37 C38 C39 108.85(15) yes
O37 C38 H381 108.6 no
C39 C38 H381 110.3 no
O37 C38 H382 110.8 no
C39 C38 H382 110.1 no
H381 C38 H382 108.2 no
C38 C39 C40 110.57(18) yes
C38 C39 H392 108.7 no
C40 C39 H392 110.6 no
C38 C39 H391 109.5 no
C40 C39 H391 109.9 no
H392 C39 H391 107.5 no
C39 C40 H401 109.5 no
C39 C40 H403 110.0 no
H401 C40 H403 109.2 no
C39 C40 H402 111.3 no
H401 C40 H402 108.9 no
H403 C40 H402 107.9 no
C28 O41 C44 115.12(13) yes
C43 C42 H421 110.7 no
C43 C42 H423 109.9 no
H421 C42 H423 108.6 no
C43 C42 H422 112.3 no
H421 C42 H422 106.5 no
H423 C42 H422 108.7 no
C42 C43 C44 113.19(18) yes
C42 C43 H431 109.8 no
C44 C43 H431 107.1 no
C42 C43 H432 109.7 no
C44 C43 H432 109.5 no
H431 C43 H432 107.4 no
C43 C44 O41 107.48(16) yes
C43 C44 H441 109.8 no
O41 C44 H441 109.7 no
C43 C44 H442 109.5 no
O41 C44 H442 110.7 no
H441 C44 H442 109.7 no
C102 C101 C124 119.91(16) yes
C102 C101 C128 122.06(16) yes
C124 C101 C128 117.81(17) yes
C101 C102 C103 108.74(14) yes
C101 C102 H1021 108.8 no
C103 C102 H1021 111.4 no
C101 C102 H1022 110.5 no
C103 C102 H1022 108.5 no
H1021 C102 H1022 108.9 no
C102 C103 C104 121.33(16) yes
C102 C103 C125 118.38(16) yes
C104 C103 C125 118.65(16) yes
C103 C104 C105 121.70(16) yes
C103 C104 H1041 118.7 no
C105 C104 H1041 119.4 no
C104 C105 C106 117.74(17) yes
C104 C105 H1051 120.3 no
C106 C105 H1051 121.4 no
C105 C106 C107 121.04(16) yes
C105 C106 C110 127.07(16) yes
C107 C106 C110 108.16(15) yes
C106 C107 C108 110.27(15) yes
C106 C107 C125 119.18(16) yes
C108 C107 C125 127.45(16) yes
C107 C108 C109 100.82(14) yes
C107 C108 H1082 113.4 no
C109 C108 H1082 112.4 no
C107 C108 H1081 112.4 no
C109 C108 H1081 110.1 no
H1082 C108 H1081 107.7 no
C108 C109 C110 110.85(15) yes
C108 C109 C126 125.68(16) yes
C110 C109 C126 120.25(16) yes
C106 C110 C109 108.02(15) yes
C106 C110 C111 127.72(16) yes
C109 C110 C111 120.51(16) yes
C110 C111 C112 117.41(17) yes
C110 C111 H1111 121.7 no
C112 C111 H1111 120.5 no
C111 C112 C113 122.15(16) yes
C111 C112 H1121 119.2 no
C113 C112 H1121 118.5 no
C112 C113 C114 118.92(16) yes
C112 C113 C126 118.29(16) yes
C114 C113 C126 119.99(16) yes
C113 C114 C115 105.12(14) yes
C113 C114 H1142 111.9 no
C115 C114 H1142 109.0 no
C113 C114 H1141 109.9 no
C115 C114 H1141 111.7 no
H1142 C114 H1141 109.2 no
C114 C115 C116 119.11(16) yes
C114 C115 C127 122.57(16) yes
C116 C115 C127 117.74(17) yes
C115 C116 C117 121.18(18) yes
C115 C116 H1161 119.0 no
C117 C116 H1161 119.8 no
C116 C117 C118 119.89(17) yes
C116 C117 H1171 120.1 no
C118 C117 H1171 120.0 no
C117 C118 C119 121.43(17) yes
C117 C118 H1181 119.4 no
C119 C118 H1181 119.2 no
C118 C119 C120 119.20(16) yes
C118 C119 C127 117.63(17) yes
C120 C119 C127 122.81(16) yes
C119 C120 C121 123.03(15) yes
C119 C120 H1201 106.3 no
C121 C120 H1201 106.4 no
C119 C120 H1202 106.6 no
C121 C120 H1202 106.6 no
H1201 C120 H1202 107.0 no
C120 C121 C122 118.38(16) yes
C120 C121 C128 123.73(16) yes
C122 C121 C128 117.62(16) yes
C121 C122 C123 121.53(18) yes
C121 C122 H1221 119.1 no
C123 C122 H1221 119.4 no
C122 C123 C124 119.45(18) yes
C122 C123 H1231 119.9 no
C124 C123 H1231 120.7 no
C101 C124 C123 121.36(17) yes
C101 C124 H1241 117.6 no
C123 C124 H1241 121.0 no
C103 C125 C107 119.28(16) yes
C103 C125 O129 115.41(16) yes
C107 C125 O129 124.38(16) yes
C113 C126 C109 118.70(16) yes
C113 C126 O133 118.61(15) yes
C109 C126 O133 121.84(15) yes
C115 C127 C119 122.06(16) yes
C115 C127 O137 120.08(15) yes
C119 C127 O137 117.78(15) yes
C101 C128 C121 122.12(16) yes
C101 C128 O141 118.91(15) yes
C121 C128 O141 118.92(15) yes
C125 O129 C130 120.93(17) yes
C125 O129 C330 117.2(4) yes
O129 C130 C131 106.93(18) yes
O129 C130 H1302 107.4 no
C131 C130 H1302 110.0 no
O129 C130 H1301 109.8 no
C131 C130 H1301 110.7 no
H1302 C130 H1301 111.8 no
C130 C131 C132 113.6(2) yes
C130 C131 H1312 107.9 no
C132 C131 H1312 109.5 no
C130 C131 H1311 107.3 no
C132 C131 H1311 107.1 no
H1312 C131 H1311 111.4 no
C131 C132 H1323 110.0 no
C131 C132 H1322 110.2 no
H1323 C132 H1322 108.7 no
C131 C132 H1321 109.9 no
H1323 C132 H1321 109.3 no
H1322 C132 H1321 108.6 no
O129 C330 C331 107.8(5) yes
O129 C330 H3302 109.7 no
C331 C330 H3302 109.6 no
O129 C330 H3301 110.6 no
C331 C330 H3301 111.0 no
H3302 C330 H3301 108.3 no
C330 C331 C332 108.7(7) yes
C330 C331 H3311 110.1 no
C332 C331 H3311 109.6 no
C330 C331 H3312 109.6 no
C332 C331 H3312 109.9 no
H3311 C331 H3312 108.8 no
C331 C332 H3321 109.3 no
C331 C332 H3322 110.7 no
H3321 C332 H3322 108.8 no
C331 C332 H3323 109.9 no
H3321 C332 H3323 109.1 no
H3322 C332 H3323 109.0 no
C126 O133 C134 114.50(13) yes
O133 C134 C135 107.54(15) yes
O133 C134 H1342 109.2 no
C135 C134 H1342 111.0 no
O133 C134 H1341 109.7 no
C135 C134 H1341 110.4 no
H1342 C134 H1341 109.0 no
C134 C135 C136 112.67(16) yes
C134 C135 H1352 108.6 no
C136 C135 H1352 110.2 no
C134 C135 H1351 107.9 no
C136 C135 H1351 109.6 no
H1352 C135 H1351 107.7 no
C135 C136 H1361 109.5 no
C135 C136 H1363 111.1 no
H1361 C136 H1363 108.7 no
C135 C136 H1362 109.8 no
H1361 C136 H1362 108.6 no
H1363 C136 H1362 109.2 no
C127 O137 C138 114.93(13) yes
O137 C138 C139 108.77(16) yes
O137 C138 H1381 109.7 no
C139 C138 H1381 110.8 no
O137 C138 H1382 110.4 no
C139 C138 H1382 109.4 no
H1381 C138 H1382 107.7 no
C138 C139 C140 112.99(19) yes
C138 C139 H1392 106.2 no
C140 C139 H1392 110.3 no
C138 C139 H1391 111.1 no
C140 C139 H1391 110.7 no
H1392 C139 H1391 105.2 no
C139 C140 H1401 110.7 no
C139 C140 H1403 110.6 no
H1401 C140 H1403 109.4 no
C139 C140 H1402 109.0 no
H1401 C140 H1402 108.5 no
H1403 C140 H1402 108.5 no
C128 O141 C142 114.66(13) yes
O141 C142 C143 107.07(14) yes
O141 C142 H1421 110.2 no
C143 C142 H1421 110.9 no
O141 C142 H1422 108.9 no
C143 C142 H1422 110.9 no
H1421 C142 H1422 108.8 no
C142 C143 C144 112.72(16) yes
C142 C143 H1432 107.6 no
C144 C143 H1432 109.6 no
C142 C143 H1431 107.7 no
C144 C143 H1431 109.1 no
H1432 C143 H1431 110.0 no
C143 C144 H1443 112.0 no
C143 C144 H1442 109.7 no
H1443 C144 H1442 107.6 no
C143 C144 H1441 111.2 no
H1443 C144 H1441 108.6 no
H1442 C144 H1441 107.6 no

loop_
_geom_bond_atom_site_label_1
_geom_bond_atom_site_label_2
_geom_bond_distance
_geom_bond_publ_flag
C1 C2 1.531(3) yes
C1 C24 1.394(3) yes
C1 C28 1.407(2) yes
C2 C3 1.516(3) yes
C2 H21 0.981 no
C2 H22 0.976 no
C3 C4 1.381(3) yes
C3 C25 1.411(3) yes
C4 C5 1.390(3) yes
C4 H41 0.939 no
C5 C6 1.391(3) yes
C5 H51 0.941 no
C6 C7 1.409(3) yes
C6 C10 1.475(3) yes
C7 C8 1.517(2) yes
C7 C25 1.388(3) yes
C8 C9 1.508(2) yes
C8 H82 0.991 no
C8 H81 0.979 no
C9 C10 1.392(3) yes
C9 C26 1.391(2) yes
C10 C11 1.396(3) yes
C11 C12 1.380(3) yes
C11 H111 0.952 no
C12 C13 1.405(3) yes
C12 H121 0.938 no
C13 C14 1.516(2) yes
C13 C26 1.391(2) yes
C14 C15 1.526(2) yes
C14 H142 0.987 no
C14 H141 0.966 no
C15 C16 1.392(3) yes
C15 C27 1.409(2) yes
C16 C17 1.387(3) yes
C16 H161 0.956 no
C17 C18 1.383(3) yes
C17 H171 0.939 no
C18 C19 1.396(2) yes
C18 H181 0.948 no
C19 C20 1.530(2) yes
C19 C27 1.399(2) yes
C20 C21 1.519(2) yes
C20 H201 0.976 no
C20 H202 0.970 no
C21 C22 1.394(3) yes
C21 C28 1.404(2) yes
C22 C23 1.389(3) yes
C22 H221 0.954 no
C23 C24 1.376(3) yes
C23 H231 0.950 no
C24 H241 0.945 no
C25 O29 1.367(2) yes
C26 O33 1.379(2) yes
C27 O37 1.387(2) yes
C28 O41 1.381(2) yes
O29 C30 1.439(2) yes
O29 C230 1.450(5) yes
C30 C31 1.528(3) yes
C30 H301 1.022 no
C30 H302 1.004 no
C31 C32 1.529(3) yes
C31 H312 0.965 no
C31 H311 0.971 no
C32 H322 1.029 no
C32 H321 1.007 no
C32 H323 1.029 no
C230 C231 1.519(5) yes
C230 H2302 0.961 no
C230 H2301 0.969 no
C231 C232 1.527(5) yes
C231 H2312 0.967 no
C231 H2311 0.971 no
C232 H2321 0.979 no
C232 H2323 0.980 no
C232 H2322 0.974 no
O33 C34 1.441(2) yes
C34 C35 1.508(3) yes
C34 H341 0.997 no
C34 H342 0.982 no
C35 C36 1.511(3) yes
C35 H352 0.976 no
C35 H351 1.042 no
C36 H361 0.999 no
C36 H363 1.007 no
C36 H362 0.993 no
O37 C38 1.430(2) yes
C38 C39 1.512(3) yes
C38 H381 0.985 no
C38 H382 0.995 no
C39 C40 1.523(3) yes
C39 H392 0.992 no
C39 H391 0.972 no
C40 H401 0.962 no
C40 H403 0.973 no
C40 H402 0.977 no
O41 C44 1.440(2) yes
C42 C43 1.506(3) yes
C42 H421 0.977 no
C42 H423 0.974 no
C42 H422 0.983 no
C43 C44 1.505(3) yes
C43 H431 0.985 no
C43 H432 0.992 no
C44 H441 0.996 no
C44 H442 1.015 no
C101 C102 1.530(3) yes
C101 C124 1.393(3) yes
C101 C128 1.401(2) yes
C102 C103 1.520(2) yes
C102 H1021 0.967 no
C102 H1022 0.980 no
C103 C104 1.389(3) yes
C103 C125 1.404(2) yes
C104 C105 1.387(3) yes
C104 H1041 0.949 no
C105 C106 1.390(2) yes
C105 H1051 0.959 no
C106 C107 1.403(3) yes
C106 C110 1.471(2) yes
C107 C108 1.522(2) yes
C107 C125 1.389(2) yes
C108 C109 1.514(2) yes
C108 H1082 0.979 no
C108 H1081 0.989 no
C109 C110 1.395(2) yes
C109 C126 1.392(2) yes
C110 C111 1.393(2) yes
C111 C112 1.383(3) yes
C111 H1111 0.947 no
C112 C113 1.399(3) yes
C112 H1121 0.953 no
C113 C114 1.520(2) yes
C113 C126 1.399(2) yes
C114 C115 1.530(2) yes
C114 H1142 0.964 no
C114 H1141 0.962 no
C115 C116 1.396(3) yes
C115 C127 1.407(2) yes
C116 C117 1.381(3) yes
C116 H1161 0.944 no
C117 C118 1.385(3) yes
C117 H1171 0.967 no
C118 C119 1.394(3) yes
C118 H1181 0.958 no
C119 C120 1.523(2) yes
C119 C127 1.400(2) yes
C120 C121 1.524(2) yes
C120 H1201 0.972 no
C120 H1202 0.971 no
C121 C122 1.394(3) yes
C121 C128 1.400(2) yes
C122 C123 1.386(3) yes
C122 H1221 0.954 no
C123 C124 1.385(3) yes
C123 H1231 0.955 no
C124 H1241 0.949 no
C125 O129 1.369(2) yes
C126 O133 1.380(2) yes
C127 O137 1.384(2) yes
C128 O141 1.386(2) yes
O129 C130 1.418(2) yes
O129 C330 1.447(5) yes
C130 C131 1.514(3) yes
C130 H1302 0.974 no
C130 H1301 1.000 no
C131 C132 1.522(3) yes
C131 H1312 1.000 no
C131 H1311 0.990 no
C132 H1323 0.994 no
C132 H1322 1.029 no
C132 H1321 1.011 no
C330 C331 1.533(5) yes
C330 H3302 0.966 no
C330 H3301 0.972 no
C331 C332 1.541(5) yes
C331 H3311 0.968 no
C331 H3312 0.974 no
C332 H3321 0.978 no
C332 H3322 0.973 no
C332 H3323 0.963 no
O133 C134 1.441(2) yes
C134 C135 1.507(3) yes
C134 H1342 0.983 no
C134 H1341 0.991 no
C135 C136 1.525(3) yes
C135 H1352 0.978 no
C135 H1351 0.981 no
C136 H1361 0.972 no
C136 H1363 0.972 no
C136 H1362 0.976 no
O137 C138 1.433(2) yes
C138 C139 1.498(3) yes
C138 H1381 0.990 no
C138 H1382 0.999 no
C139 C140 1.514(3) yes
C139 H1392 0.987 no
C139 H1391 0.973 no
C140 H1401 0.977 no
C140 H1403 0.962 no
C140 H1402 0.978 no
O141 C142 1.437(2) yes
C142 C143 1.510(3) yes
C142 H1421 0.981 no
C142 H1422 1.007 no
C143 C144 1.514(3) yes
C143 H1432 0.994 no
C143 H1431 0.977 no
C144 H1443 0.984 no
C144 H1442 0.982 no
C144 H1441 0.970 no

loop_
_geom_hbond_atom_site_label_D
_geom_hbond_atom_site_label_H
_geom_hbond_atom_site_label_A
_geom_hbond_angle_DHA
_geom_hbond_distance_DH
_geom_hbond_distance_HA
_geom_hbond_distance_DA
_geom_hbond_publ_flag
C39 H391 O33 136 0.972 2.567 3.334(4) yes
